data_7033406
loop_
_publ_author_name
'Wei, Yongqin'
'Sa, Rongjian'
'Li, Qiaohong'
'Wu, Kechen'

_publ_section_title
;
 Highly stable and sensitive LnMOF ratiometric thermometers constructed
 with mixed ligands.
;
_journal_issue 7
_journal_name_full 'Dalton transactions (Cambridge, England : 2003)'
_journal_page_first 3067
_journal_page_last 3074
_journal_paper_doi 10.1039/c4dt03421j
_journal_volume 44
_journal_year 2015
_chemical_formula_moiety 'C22 H13 Eu N3 O8 S2'
_chemical_formula_sum 'C22 H13 Eu N3 O8 S2'
_chemical_formula_weight 663.43
_chemical_name_systematic
; 
 ? 
;
_space_group_IT_number 15
_symmetry_cell_setting monoclinic
_symmetry_space_group_name_Hall '-C 2yc'
_symmetry_space_group_name_H-M 'C 1 2/c 1'
_atom_sites_solution_hydrogens geom
_atom_sites_solution_primary direct
_atom_sites_solution_secondary difmap
_audit_creation_method SHELXL-97
_audit_update_record
;
2014-12-04 deposited with the CCDC.
2014-12-15 downloaded from the CCDC.
;
_cell_angle_alpha 90.00
_cell_angle_beta 117.570(4)
_cell_angle_gamma 90.00
_cell_formula_units_Z 8
_cell_length_a 20.080(6)
_cell_length_b 18.657(5)
_cell_length_c 13.864(4)
_cell_measurement_reflns_used 6073
_cell_measurement_temperature 293(2)
_cell_measurement_theta_max 27.5087
_cell_measurement_theta_min 2.1908
_cell_volume 4604(2)
_computing_cell_refinement 'CrystalClear (Rigaku Inc., 2007)'
_computing_data_collection 'CrystalClear (Rigaku Inc., 2007)'
_computing_data_reduction 'CrystalClear (Rigaku Inc., 2007)'
_computing_molecular_graphics 'Bruker SHELXTL'
_computing_publication_material 'Bruker SHELXTL'
_computing_structure_refinement 'SHELXL-97 (Sheldrick, 1997)'
_computing_structure_solution 'SHELXS-97 (Sheldrick, 1990)'
_diffrn_ambient_temperature 293(2)
_diffrn_measured_fraction_theta_full 0.964
_diffrn_measured_fraction_theta_max 0.964
_diffrn_measurement_device_type CCD_Profile_fitting
_diffrn_measurement_method '\w scan'
_diffrn_radiation_monochromator graphite
_diffrn_radiation_source 'fine-focus sealed tube'
_diffrn_radiation_type MoK\a
_diffrn_radiation_wavelength 0.71073
_diffrn_reflns_av_R_equivalents 0.0000
_diffrn_reflns_av_unetI/netI 0.0524
_diffrn_reflns_limit_h_max 22
_diffrn_reflns_limit_h_min -25
_diffrn_reflns_limit_k_max 24
_diffrn_reflns_limit_k_min 0
_diffrn_reflns_limit_l_max 17
_diffrn_reflns_limit_l_min 0
_diffrn_reflns_number 5094
_diffrn_reflns_theta_full 27.50
_diffrn_reflns_theta_max 27.50
_diffrn_reflns_theta_min 2.65
_diffrn_standards_decay_% 0
_diffrn_standards_interval_count 0
_diffrn_standards_interval_time 0
_diffrn_standards_number 0
_exptl_absorpt_coefficient_mu 2.962
_exptl_absorpt_correction_T_max 0.929
_exptl_absorpt_correction_T_min 0.837
_exptl_absorpt_correction_type multi-scan
_exptl_absorpt_process_details 'Sphere (Rigaku CrystalClear)'
_exptl_crystal_colour Yellow
_exptl_crystal_density_diffrn 1.914
_exptl_crystal_density_method 'not measured'
_exptl_crystal_description Prism
_exptl_crystal_F_000 2600
_exptl_crystal_size_max 0.240
_exptl_crystal_size_mid 0.050
_exptl_crystal_size_min 0.025
_platon_squeeze_details
;
;
_refine_diff_density_max 1.367
_refine_diff_density_min -1.388
_refine_diff_density_rms 0.162
_refine_ls_extinction_method none
_refine_ls_goodness_of_fit_ref 1.027
_refine_ls_hydrogen_treatment constr
_refine_ls_matrix_type full
_refine_ls_number_parameters 325
_refine_ls_number_reflns 5094
_refine_ls_number_restraints 0
_refine_ls_restrained_S_all 1.027
_refine_ls_R_factor_all 0.0644
_refine_ls_R_factor_gt 0.0535
_refine_ls_shift/su_max 0.000
_refine_ls_shift/su_mean 0.000
_refine_ls_structure_factor_coef Fsqd
_refine_ls_weighting_details 'calc w=1/[\s^2^(Fo^2^)+(0.0808P)^2^+22.5643P] where P=(Fo^2^+2Fc^2^)/3'
_refine_ls_weighting_scheme calc
_refine_ls_wR_factor_gt 0.1395
_refine_ls_wR_factor_ref 0.1471
_reflns_number_gt 4258
_reflns_number_total 5094
_reflns_threshold_expression >2sigma(I)
_cod_data_source_file c4dt03421j2.cif
_cod_data_source_block Eu-OA-DSTP
_cod_depositor_comments
;
The following automatic conversions were performed:

'_exptl_absorpt_correction_type' value 'Multi-scan' changed to
'multi-scan' according to
/usr/data/users/saulius/crontab/automatic-downloads/rss-feeds/RSC/lib/dictionaries/cif_core.dic
dictionary named 'cif_core.dic' version 2.4.2 from 2011-04-26.

Automatic conversion script
Id: cif_fix_values 2935 2014-11-11 08:27:57Z andrius 

 Adding full bibliography for 7033405--7033408.cif.

The following automatic conversions were performed:

'_refine_ls_hydrogen_treatment' value 'constru' was replaced with the
value 'constr' as specified in the replacement file
'src/cod-tools/trunk/data/replacement-values/replacement_values.lst'.

Automatic conversion script
Id: cif_fix_values 5376 2017-05-30 11:51:03Z andrius 
;
_cod_original_sg_symbol_H-M C2/c
_cod_database_code 7033406

loop_
_symmetry_equiv_pos_as_xyz
'x, y, z'
'-x, y, -z+1/2'
'x+1/2, y+1/2, z'
'-x+1/2, y+1/2, -z+1/2'
'-x, -y, -z'
'x, -y, z-1/2'
'-x+1/2, -y+1/2, -z'
'x+1/2, -y+1/2, z-1/2'

loop_
_atom_site_label
_atom_site_type_symbol
_atom_site_fract_x
_atom_site_fract_y
_atom_site_fract_z
_atom_site_U_iso_or_equiv
_atom_site_adp_type
_atom_site_occupancy
_atom_site_symmetry_multiplicity
_atom_site_calc_flag
_atom_site_refinement_flags
Eu Eu 0.150776(19) 0.319520(18) 0.27520(2) 0.03348(15) Uani 1 1 d .
S1 S 0.04644(8) 0.38044(8) -0.60112(10) 0.0266(3) Uani 1 1 d .
S2 S 0.19039(11) 0.22950(10) -0.22385(13) 0.0425(5) Uani 1 1 d .
O1 O -0.0348(2) 0.3832(2) -0.6592(3) 0.0266(9) Uani 1 1 d .
O2 O 0.0812(3) 0.4462(3) -0.6089(4) 0.0593(17) Uani 1 1 d .
O3 O 0.0742(3) 0.3159(3) -0.6323(4) 0.0484(14) Uani 1 1 d .
O4 O 0.1423(4) 0.1694(3) -0.2337(6) 0.075(2) Uani 1 1 d .
O5 O 0.2349(3) 0.2545(4) -0.1141(4) 0.0646(18) Uani 1 1 d .
O6 O 0.2349(3) 0.2180(3) -0.2808(4) 0.0494(14) Uani 1 1 d .
O7 O 0.1880(4) 0.2155(4) 0.3889(5) 0.073(2) Uani 1 1 d .
O8 O 0.2574(3) 0.1539(4) 0.5418(4) 0.0585(16) Uani 1 1 d .
N1 N 0.0845(4) 0.2175(3) 0.1495(5) 0.0435(15) Uani 1 1 d .
N2 N 0.1307(3) 0.3320(3) 0.0805(4) 0.0271(11) Uani 1 1 d .
N3 N 0.2004(3) 0.4327(3) 0.2343(4) 0.0349(12) Uani 1 1 d .
C1 C 0.0588(6) 0.1620(5) 0.1862(8) 0.064(3) Uani 1 1 d .
H1A H 0.0728 0.1596 0.2616 0.077 Uiso 1 1 calc R
C2 C 0.0133(8) 0.1090(5) 0.1189(10) 0.093(4) Uani 1 1 d .
H2A H -0.0025 0.0704 0.1481 0.111 Uiso 1 1 calc R
C3 C -0.0091(9) 0.1123(5) 0.0091(10) 0.099(4) Uani 1 1 d .
H3A H -0.0430 0.0780 -0.0395 0.119 Uiso 1 1 calc R
C4 C 0.0193(8) 0.1672(5) -0.0285(9) 0.078(4) Uani 1 1 d .
H4A H 0.0072 0.1693 -0.1033 0.094 Uiso 1 1 calc R
C5 C 0.0651(5) 0.2189(4) 0.0428(6) 0.0432(18) Uani 1 1 d .
C6 C 0.0951(4) 0.2797(3) 0.0067(5) 0.0292(13) Uani 1 1 d .
C7 C 0.0880(4) 0.2833(3) -0.0991(5) 0.0304(13) Uani 1 1 d .
H7A H 0.0652 0.2451 -0.1490 0.036 Uiso 1 1 calc R
C8 C 0.1151(4) 0.3439(3) -0.1304(4) 0.0276(12) Uani 1 1 d .
C9 C 0.1472(3) 0.3973(3) -0.0548(4) 0.0262(12) Uani 1 1 d .
H9A H 0.1640 0.4397 -0.0745 0.031 Uiso 1 1 calc R
C10 C 0.1555(3) 0.3905(3) 0.0501(4) 0.0252(12) Uani 1 1 d .
C11 C 0.1947(3) 0.4459(3) 0.1338(4) 0.0280(13) Uani 1 1 d .
C12 C 0.2233(4) 0.5070(4) 0.1146(5) 0.0385(15) Uani 1 1 d .
H12A H 0.2182 0.5162 0.0441 0.046 Uiso 1 1 calc R
C13 C 0.2598(5) 0.5558(5) 0.1976(6) 0.053(2) Uani 1 1 d .
H13A H 0.2794 0.5988 0.1841 0.064 Uiso 1 1 calc R
C14 C 0.2676(5) 0.5423(5) 0.2991(7) 0.060(2) Uani 1 1 d .
H14A H 0.2929 0.5751 0.3572 0.072 Uiso 1 1 calc R
C15 C 0.2380(5) 0.4802(5) 0.3143(6) 0.058(2) Uani 1 1 d .
H15A H 0.2441 0.4700 0.3850 0.069 Uiso 1 1 calc R
C16 C 0.1044(3) 0.3508(3) -0.2442(4) 0.0256(12) Uani 1 1 d .
C17 C 0.1299(4) 0.3013(3) -0.2954(4) 0.0290(13) Uani 1 1 d .
C18 C 0.1117(4) 0.3099(3) -0.4056(5) 0.0286(13) Uani 1 1 d .
H18A H 0.1282 0.2757 -0.4407 0.034 Uiso 1 1 calc R
C19 C 0.0700(3) 0.3679(3) -0.4619(4) 0.0248(12) Uani 1 1 d .
C20 C 0.0476(4) 0.4191(3) -0.4099(5) 0.0351(15) Uani 1 1 d .
H20A H 0.0191 0.4595 -0.4490 0.042 Uiso 1 1 calc R
C21 C 0.0670(4) 0.4109(3) -0.3011(5) 0.0340(14) Uani 1 1 d .
H21A H 0.0542 0.4475 -0.2648 0.041 Uiso 1 1 calc R
C22 C 0.2351(5) 0.2123(5) 0.4818(7) 0.053(2) Uani 1 1 d .

loop_
_atom_site_aniso_label
_atom_site_aniso_U_11
_atom_site_aniso_U_22
_atom_site_aniso_U_33
_atom_site_aniso_U_23
_atom_site_aniso_U_13
_atom_site_aniso_U_12
Eu 0.0447(3) 0.0473(2) 0.01346(18) 0.01326(12) 0.01771(16) 0.02081(14)
S1 0.0277(8) 0.0446(8) 0.0085(6) 0.0081(5) 0.0093(5) 0.0040(6)
S2 0.0510(11) 0.0615(11) 0.0218(8) 0.0203(7) 0.0225(8) 0.0311(9)
O1 0.030(2) 0.041(2) 0.0107(17) -0.0012(16) 0.0110(16) -0.0007(18)
O2 0.055(3) 0.090(4) 0.016(2) 0.017(2) 0.003(2) -0.033(3)
O3 0.061(3) 0.074(4) 0.016(2) 0.018(2) 0.022(2) 0.038(3)
O4 0.097(6) 0.052(4) 0.072(5) 0.027(3) 0.036(4) 0.013(3)
O5 0.062(4) 0.109(5) 0.018(2) 0.012(3) 0.014(2) 0.053(3)
O6 0.054(3) 0.080(4) 0.020(2) 0.021(2) 0.023(2) 0.042(3)
O7 0.090(5) 0.104(5) 0.041(3) 0.050(3) 0.044(3) 0.063(4)
O8 0.058(4) 0.095(4) 0.018(2) 0.010(3) 0.014(2) 0.031(3)
N1 0.071(4) 0.045(3) 0.037(3) 0.017(3) 0.044(3) 0.016(3)
N2 0.036(3) 0.033(2) 0.017(2) 0.0078(19) 0.016(2) 0.014(2)
N3 0.037(3) 0.055(3) 0.015(2) -0.003(2) 0.013(2) 0.004(3)
C1 0.103(8) 0.062(5) 0.052(5) 0.015(4) 0.057(6) 0.005(5)
C2 0.179(13) 0.052(5) 0.096(8) -0.004(5) 0.105(9) -0.025(7)
C3 0.193(14) 0.058(6) 0.084(8) -0.010(5) 0.097(9) -0.035(7)
C4 0.152(11) 0.054(5) 0.062(6) -0.008(4) 0.078(7) -0.025(6)
C5 0.076(5) 0.036(3) 0.032(4) 0.005(3) 0.036(4) 0.004(3)
C6 0.043(4) 0.029(3) 0.018(3) 0.006(2) 0.016(3) 0.012(3)
C7 0.038(4) 0.040(3) 0.016(3) 0.006(2) 0.015(3) 0.011(3)
C8 0.032(3) 0.039(3) 0.012(2) 0.006(2) 0.010(2) 0.012(3)
C9 0.030(3) 0.036(3) 0.011(2) 0.007(2) 0.008(2) 0.006(2)
C10 0.027(3) 0.037(3) 0.010(2) 0.006(2) 0.006(2) 0.012(2)
C11 0.025(3) 0.042(3) 0.015(3) 0.002(2) 0.008(2) 0.009(3)
C12 0.041(4) 0.053(4) 0.020(3) -0.001(3) 0.013(3) 0.000(3)
C13 0.053(5) 0.059(5) 0.039(4) -0.011(4) 0.014(4) -0.016(4)
C14 0.064(6) 0.077(6) 0.045(5) -0.026(4) 0.030(4) -0.023(5)
C15 0.062(5) 0.090(6) 0.030(4) -0.022(4) 0.029(4) -0.009(5)
C16 0.029(3) 0.034(3) 0.013(3) 0.006(2) 0.009(2) 0.006(2)
C17 0.037(4) 0.039(3) 0.011(3) 0.010(2) 0.012(2) 0.011(3)
C18 0.039(4) 0.037(3) 0.012(3) 0.004(2) 0.014(3) 0.006(3)
C19 0.026(3) 0.036(3) 0.013(2) 0.005(2) 0.010(2) 0.001(2)
C20 0.056(4) 0.038(3) 0.015(3) 0.008(2) 0.021(3) 0.012(3)
C21 0.046(4) 0.041(3) 0.015(3) 0.004(2) 0.014(3) 0.011(3)
C22 0.067(6) 0.065(5) 0.043(5) -0.002(4) 0.038(4) 0.010(4)

loop_
_atom_type_symbol
_atom_type_description
_atom_type_scat_dispersion_real
_atom_type_scat_dispersion_imag
_atom_type_scat_source
C C 0.0033 0.0016 'International Tables Vol C Tables 4.2.6.8 and 6.1.1.4'
H H 0.0000 0.0000 'International Tables Vol C Tables 4.2.6.8 and 6.1.1.4'
N N 0.0061 0.0033 'International Tables Vol C Tables 4.2.6.8 and 6.1.1.4'
O O 0.0106 0.0060 'International Tables Vol C Tables 4.2.6.8 and 6.1.1.4'
S S 0.1246 0.1234 'International Tables Vol C Tables 4.2.6.8 and 6.1.1.4'
Eu Eu -0.1578 3.6682 'International Tables Vol C Tables 4.2.6.8 and 6.1.1.4'

loop_
_geom_angle_atom_site_label_1
_geom_angle_atom_site_label_2
_geom_angle_atom_site_label_3
_geom_angle
_geom_angle_site_symmetry_1
_geom_angle_site_symmetry_3
O6 Eu O7 74.67(19) 7 .
O6 Eu O8 76.54(18) 7 7_556
O7 Eu O8 67.5(3) . 7_556
O6 Eu O3 145.09(15) 7 1_556
O7 Eu O3 73.09(17) . 1_556
O8 Eu O3 79.1(2) 7_556 1_556
O6 Eu O1 141.35(14) 7 2_554
O7 Eu O1 137.8(2) . 2_554
O8 Eu O1 128.94(17) 7_556 2_554
O3 Eu O1 73.49(14) 1_556 2_554
O6 Eu N1 89.6(2) 7 .
O7 Eu N1 75.2(2) . .
O8 Eu N1 142.5(2) 7_556 .
O3 Eu N1 94.82(19) 1_556 .
O1 Eu N1 82.74(17) 2_554 .
O6 Eu N3 77.03(19) 7 .
O7 Eu N3 142.8(2) . .
O8 Eu N3 82.8(2) 7_556 .
O3 Eu N3 124.09(17) 1_556 .
O1 Eu N3 78.41(16) 2_554 .
N1 Eu N3 128.35(16) . .
O6 Eu N2 74.78(15) 7 .
O7 Eu N2 128.33(19) . .
O8 Eu N2 140.2(2) 7_556 .
O3 Eu N2 137.48(17) 1_556 .
O1 Eu N2 67.81(14) 2_554 .
N1 Eu N2 63.93(16) . .
N3 Eu N2 64.41(16) . .
O6 Eu C22 72.10(18) 7 7_556
O7 Eu C22 44.5(2) . 7_556
O8 Eu C22 23.0(2) 7_556 7_556
O3 Eu C22 75.67(19) 1_556 7_556
O1 Eu C22 143.26(16) 2_554 7_556
N1 Eu C22 119.5(2) . 7_556
N3 Eu C22 103.5(2) . 7_556
N2 Eu C22 146.61(19) . 7_556
O6 Eu C22 71.78(18) 7 .
O7 Eu C22 17.1(3) . .
O8 Eu C22 50.5(2) 7_556 .
O3 Eu C22 73.46(18) 1_556 .
O1 Eu C22 145.97(17) 2_554 .
N1 Eu C22 92.2(2) . .
N3 Eu C22 128.1(2) . .
N2 Eu C22 138.72(16) . .
C22 Eu C22 27.5(3) 7_556 .
O6 Eu S1 151.93(11) 7 1_556
O7 Eu S1 90.93(13) . 1_556
O8 Eu S1 75.69(14) 7_556 1_556
O3 Eu S1 20.79(12) 1_556 1_556
O1 Eu S1 63.53(9) 2_554 1_556
N1 Eu S1 110.21(13) . 1_556
N3 Eu S1 103.36(12) . 1_556
N2 Eu S1 131.32(11) . 1_556
C22 Eu S1 80.70(14) 7_556 1_556
C22 Eu S1 87.33(13) . 1_556
O2 S1 O1 112.9(3) . .
O2 S1 O3 114.3(4) . .
O1 S1 O3 110.3(3) . .
O2 S1 C19 107.4(3) . .
O1 S1 C19 105.9(2) . .
O3 S1 C19 105.3(3) . .
O2 S1 Eu 79.4(3) . 1_554
O1 S1 Eu 121.44(16) . 1_554
O3 S1 Eu 35.7(2) . 1_554
C19 S1 Eu 125.3(2) . 1_554
O5 S2 O4 114.4(4) . .
O5 S2 O6 112.6(3) . .
O4 S2 O6 112.7(4) . .
O5 S2 C17 106.0(3) . .
O4 S2 C17 106.2(4) . .
O6 S2 C17 103.9(3) . .
S1 O1 Eu 146.6(3) . 2_554
S1 O3 Eu 123.6(3) . 1_554
S2 O6 Eu 148.8(3) . 7
C22 O7 Eu 126.9(7) . .
C22 O8 Eu 111.5(6) . 7_556
C5 N1 C1 117.4(7) . .
C5 N1 Eu 122.7(5) . .
C1 N1 Eu 119.4(5) . .
C10 N2 C6 119.4(5) . .
C10 N2 Eu 120.4(4) . .
C6 N2 Eu 120.2(4) . .
C15 N3 C11 118.1(6) . .
C15 N3 Eu 119.9(5) . .
C11 N3 Eu 121.9(4) . .
N1 C1 C2 122.9(8) . .
N1 C1 H1A 118.6 . .
C2 C1 H1A 118.6 . .
C3 C2 C1 119.5(9) . .
C3 C2 H2A 120.3 . .
C1 C2 H2A 120.3 . .
C2 C3 C4 118.0(11) . .
C2 C3 H3A 121.0 . .
C4 C3 H3A 121.0 . .
C5 C4 C3 120.0(9) . .
C5 C4 H4A 120.0 . .
C3 C4 H4A 120.0 . .
N1 C5 C4 122.1(7) . .
N1 C5 C6 115.6(6) . .
C4 C5 C6 122.3(6) . .
N2 C6 C7 121.0(6) . .
N2 C6 C5 117.0(5) . .
C7 C6 C5 122.0(6) . .
C8 C7 C6 119.5(6) . .
C8 C7 H7A 120.2 . .
C6 C7 H7A 120.2 . .
C9 C8 C7 117.3(5) . .
C9 C8 C16 122.1(5) . .
C7 C8 C16 120.5(5) . .
C8 C9 C10 121.4(5) . .
C8 C9 H9A 119.3 . .
C10 C9 H9A 119.3 . .
N2 C10 C9 121.2(5) . .
N2 C10 C11 117.4(5) . .
C9 C10 C11 121.3(5) . .
C12 C11 N3 120.6(6) . .
C12 C11 C10 123.5(5) . .
N3 C11 C10 115.9(5) . .
C11 C12 C13 119.9(6) . .
C11 C12 H12A 120.0 . .
C13 C12 H12A 120.0 . .
C14 C13 C12 120.0(8) . .
C14 C13 H13A 120.0 . .
C12 C13 H13A 120.0 . .
C15 C14 C13 117.8(7) . .
C15 C14 H14A 121.1 . .
C13 C14 H14A 121.1 . .
N3 C15 C14 123.5(7) . .
N3 C15 H15A 118.3 . .
C14 C15 H15A 118.3 . .
C21 C16 C17 118.6(5) . .
C21 C16 C8 116.6(5) . .
C17 C16 C8 124.8(5) . .
C16 C17 C18 120.3(5) . .
C16 C17 S2 122.1(4) . .
C18 C17 S2 117.4(5) . .
C19 C18 C17 119.5(5) . .
C19 C18 H18A 120.3 . .
C17 C18 H18A 120.3 . .
C18 C19 C20 120.4(5) . .
C18 C19 S1 120.6(4) . .
C20 C19 S1 119.0(4) . .
C21 C20 C19 119.7(6) . .
C21 C20 H20A 120.2 . .
C19 C20 H20A 120.2 . .
C16 C21 C20 121.2(6) . .
C16 C21 H21A 119.4 . .
C20 C21 H21A 119.4 . .
O7 C22 O8 126.1(9) . .
O7 C22 C22 107.8(10) . 7_556
O8 C22 C22 126.1(10) . 7_556
O7 C22 Eu 171.3(7) . 7_556
O8 C22 Eu 45.4(4) . 7_556
C22 C22 Eu 80.7(7) 7_556 7_556
O7 C22 Eu 36.0(5) . .
O8 C22 Eu 162.0(6) . .
C22 C22 Eu 71.8(6) 7_556 .
Eu C22 Eu 152.5(3) 7_556 .

loop_
_geom_bond_atom_site_label_1
_geom_bond_atom_site_label_2
_geom_bond_distance
_geom_bond_site_symmetry_2
Eu O6 2.365(5) 7
Eu O7 2.392(5) .
Eu O8 2.399(5) 7_556
Eu O3 2.418(5) 1_556
Eu O1 2.440(4) 2_554
Eu N1 2.507(7) .
Eu N3 2.509(6) .
Eu N2 2.549(5) .
Eu C22 3.132(9) 7_556
Eu C22 3.253(9) .
Eu S1 3.4564(16) 1_556
S1 O2 1.440(5) .
S1 O1 1.448(4) .
S1 O3 1.472(5) .
S1 C19 1.777(5) .
S1 Eu 3.4564(16) 1_554
S2 O5 1.440(6) .
S2 O4 1.444(7) .
S2 O6 1.458(5) .
S2 C17 1.772(6) .
O1 Eu 2.440(4) 2_554
O3 Eu 2.418(5) 1_554
O6 Eu 2.365(5) 7
O7 C22 1.195(10) .
O8 C22 1.317(10) .
O8 Eu 2.399(5) 7_556
N1 C5 1.345(8) .
N1 C1 1.356(10) .
N2 C10 1.345(8) .
N2 C6 1.354(8) .
N3 C15 1.346(9) .
N3 C11 1.365(7) .
C1 C2 1.376(15) .
C1 H1A 0.9500 .
C2 C3 1.375(15) .
C2 H2A 0.9500 .
C3 C4 1.385(13) .
C3 H3A 0.9500 .
C4 C5 1.383(13) .
C4 H4A 0.9500 .
C5 C6 1.476(9) .
C6 C7 1.409(7) .
C7 C8 1.407(9) .
C7 H7A 0.9500 .
C8 C9 1.371(8) .
C8 C16 1.496(7) .
C9 C10 1.391(7) .
C9 H9A 0.9500 .
C10 C11 1.481(8) .
C11 C12 1.357(9) .
C12 C13 1.383(10) .
C12 H12A 0.9500 .
C13 C14 1.364(12) .
C13 H13A 0.9500 .
C14 C15 1.362(13) .
C14 H14A 0.9500 .
C15 H15A 0.9500 .
C16 C21 1.377(8) .
C16 C17 1.398(8) .
C17 C18 1.405(7) .
C18 C19 1.370(8) .
C18 H18A 0.9500 .
C19 C20 1.392(8) .
C20 C21 1.381(8) .
C20 H20A 0.9500 .
C21 H21A 0.9500 .
C22 C22 1.521(18) 7_556
C22 Eu 3.132(9) 7_556

loop_
_geom_torsion_atom_site_label_1
_geom_torsion_atom_site_label_2
_geom_torsion_atom_site_label_3
_geom_torsion_atom_site_label_4
_geom_torsion
_geom_torsion_site_symmetry_1
_geom_torsion_site_symmetry_4
O2 S1 O1 Eu 140.1(4) . 2_554
O3 S1 O1 Eu 10.7(5) . 2_554
C19 S1 O1 Eu -102.7(4) . 2_554
Eu S1 O1 Eu 48.6(5) 1_554 2_554
O2 S1 O3 Eu -12.6(4) . 1_554
O1 S1 O3 Eu 115.9(3) . 1_554
C19 S1 O3 Eu -130.2(3) . 1_554
O5 S2 O6 Eu 36.4(9) . 7
O4 S2 O6 Eu -94.8(8) . 7
C17 S2 O6 Eu 150.7(7) . 7
O6 Eu O7 C22 77.8(7) 7 .
O8 Eu O7 C22 -3.7(6) 7_556 .
O3 Eu O7 C22 -88.6(7) 1_556 .
O1 Eu O7 C22 -127.5(6) 2_554 .
N1 Eu O7 C22 171.5(7) . .
N3 Eu O7 C22 36.0(8) . .
N2 Eu O7 C22 133.5(6) . .
C22 Eu O7 C22 -2.1(7) 7_556 .
S1 Eu O7 C22 -77.8(6) 1_556 .
O6 Eu N1 C5 -78.2(6) 7 .
O7 Eu N1 C5 -152.4(6) . .
O8 Eu N1 C5 -145.1(6) 7_556 .
O3 Eu N1 C5 136.5(6) 1_556 .
O1 Eu N1 C5 63.9(6) 2_554 .
N3 Eu N1 C5 -5.1(7) . .
N2 Eu N1 C5 -4.9(5) . .
C22 Eu N1 C5 -147.2(6) 7_556 .
C22 Eu N1 C5 -149.9(6) . .
S1 Eu N1 C5 122.1(6) 1_556 .
O6 Eu N1 C1 109.9(7) 7 .
O7 Eu N1 C1 35.6(7) . .
O8 Eu N1 C1 42.9(8) 7_556 .
O3 Eu N1 C1 -35.4(7) 1_556 .
O1 Eu N1 C1 -108.1(7) 2_554 .
N3 Eu N1 C1 -177.1(6) . .
N2 Eu N1 C1 -176.9(7) . .
C22 Eu N1 C1 40.8(7) 7_556 .
C22 Eu N1 C1 38.1(7) . .
S1 Eu N1 C1 -49.8(7) 1_556 .
O6 Eu N2 C10 -82.4(4) 7 .
O7 Eu N2 C10 -138.0(4) . .
O8 Eu N2 C10 -37.1(5) 7_556 .
O3 Eu N2 C10 113.7(5) 1_556 .
O1 Eu N2 C10 87.7(4) 2_554 .
N1 Eu N2 C10 -179.6(5) . .
N3 Eu N2 C10 0.3(4) . .
C22 Eu N2 C10 -74.8(5) 7_556 .
C22 Eu N2 C10 -119.1(4) . .
S1 Eu N2 C10 85.7(4) 1_556 .
O6 Eu N2 C6 97.5(5) 7 .
O7 Eu N2 C6 41.9(6) . .
O8 Eu N2 C6 142.7(4) 7_556 .
O3 Eu N2 C6 -66.4(5) 1_556 .
O1 Eu N2 C6 -92.4(5) 2_554 .
N1 Eu N2 C6 0.3(4) . .
N3 Eu N2 C6 -179.8(5) . .
C22 Eu N2 C6 105.0(5) 7_556 .
C22 Eu N2 C6 60.7(6) . .
S1 Eu N2 C6 -94.4(4) 1_556 .
O6 Eu N3 C15 -97.8(6) 7 .
O7 Eu N3 C15 -56.5(7) . .
O8 Eu N3 C15 -20.0(6) 7_556 .
O3 Eu N3 C15 51.5(6) 1_556 .
O1 Eu N3 C15 112.3(6) 2_554 .
N1 Eu N3 C15 -176.8(5) . .
N2 Eu N3 C15 -177.0(6) . .
C22 Eu N3 C15 -30.1(6) 7_556 .
C22 Eu N3 C15 -43.9(6) . .
S1 Eu N3 C15 53.3(6) 1_556 .
O6 Eu N3 C11 78.0(5) 7 .
O7 Eu N3 C11 119.3(5) . .
O8 Eu N3 C11 155.8(5) 7_556 .
O3 Eu N3 C11 -132.6(4) 1_556 .
O1 Eu N3 C11 -71.9(5) 2_554 .
N1 Eu N3 C11 -1.0(6) . .
N2 Eu N3 C11 -1.1(4) . .
C22 Eu N3 C11 145.7(5) 7_556 .
C22 Eu N3 C11 132.0(4) . .
S1 Eu N3 C11 -130.8(4) 1_556 .
C5 N1 C1 C2 -1.4(14) . .
Eu N1 C1 C2 171.0(9) . .
N1 C1 C2 C3 -1.5(19) . .
C1 C2 C3 C4 4(2) . .
C2 C3 C4 C5 -4(2) . .
C1 N1 C5 C4 1.7(13) . .
Eu N1 C5 C4 -170.5(7) . .
C1 N1 C5 C6 -179.3(7) . .
Eu N1 C5 C6 8.6(9) . .
C3 C4 C5 N1 0.9(17) . .
C3 C4 C5 C6 -178.1(11) . .
C10 N2 C6 C7 4.3(8) . .
Eu N2 C6 C7 -175.6(4) . .
C10 N2 C6 C5 -176.4(6) . .
Eu N2 C6 C5 3.7(7) . .
N1 C5 C6 N2 -7.9(9) . .
C4 C5 C6 N2 171.2(8) . .
N1 C5 C6 C7 171.4(6) . .
C4 C5 C6 C7 -9.5(12) . .
N2 C6 C7 C8 -3.2(9) . .
C5 C6 C7 C8 177.6(6) . .
C6 C7 C8 C9 -0.3(9) . .
C6 C7 C8 C16 -176.5(6) . .
C7 C8 C9 C10 2.7(9) . .
C16 C8 C9 C10 178.8(5) . .
C6 N2 C10 C9 -1.9(8) . .
Eu N2 C10 C9 178.0(4) . .
C6 N2 C10 C11 -179.5(5) . .
Eu N2 C10 C11 0.4(7) . .
C8 C9 C10 N2 -1.7(9) . .
C8 C9 C10 C11 175.8(5) . .
C15 N3 C11 C12 -2.8(9) . .
Eu N3 C11 C12 -178.8(5) . .
C15 N3 C11 C10 177.7(6) . .
Eu N3 C11 C10 1.7(7) . .
N2 C10 C11 C12 179.2(6) . .
C9 C10 C11 C12 1.6(9) . .
N2 C10 C11 N3 -1.4(8) . .
C9 C10 C11 N3 -178.9(5) . .
N3 C11 C12 C13 1.1(10) . .
C10 C11 C12 C13 -179.4(6) . .
C11 C12 C13 C14 0.6(12) . .
C12 C13 C14 C15 -0.6(14) . .
C11 N3 C15 C14 2.9(12) . .
Eu N3 C15 C14 179.0(7) . .
C13 C14 C15 N3 -1.2(14) . .
C9 C8 C16 C21 -53.2(9) . .
C7 C8 C16 C21 122.7(7) . .
C9 C8 C16 C17 126.3(7) . .
C7 C8 C16 C17 -57.7(9) . .
C21 C16 C17 C18 -5.6(10) . .
C8 C16 C17 C18 174.9(6) . .
C21 C16 C17 S2 170.5(5) . .
C8 C16 C17 S2 -9.1(9) . .
O5 S2 C17 C16 -30.2(7) . .
O4 S2 C17 C16 91.8(6) . .
O6 S2 C17 C16 -149.1(6) . .
O5 S2 C17 C18 145.9(6) . .
O4 S2 C17 C18 -92.1(6) . .
O6 S2 C17 C18 27.0(6) . .
C16 C17 C18 C19 1.2(10) . .
S2 C17 C18 C19 -174.9(5) . .
C17 C18 C19 C20 1.9(10) . .
C17 C18 C19 S1 179.7(5) . .
O2 S1 C19 C18 -117.0(6) . .
O1 S1 C19 C18 122.1(5) . .
O3 S1 C19 C18 5.2(6) . .
Eu S1 C19 C18 -27.8(6) 1_554 .
O2 S1 C19 C20 60.8(6) . .
O1 S1 C19 C20 -60.1(6) . .
O3 S1 C19 C20 -177.0(5) . .
Eu S1 C19 C20 150.0(4) 1_554 .
C18 C19 C20 C21 -0.7(10) . .
S1 C19 C20 C21 -178.5(5) . .
C17 C16 C21 C20 6.8(10) . .
C8 C16 C21 C20 -173.6(6) . .
C19 C20 C21 C16 -3.8(11) . .
Eu O7 C22 O8 -176.6(5) . .
Eu O7 C22 C22 3.2(11) . 7_556
Eu O7 C22 Eu 170(3) . 7_556
Eu O8 C22 O7 -177.2(7) 7_556 .
Eu O8 C22 C22 3.1(12) 7_556 7_556
Eu O8 C22 Eu 176.2(15) 7_556 .
O6 Eu C22 O7 -97.1(7) 7 .
O8 Eu C22 O7 175.6(8) 7_556 .
O3 Eu C22 O7 86.2(7) 1_556 .
O1 Eu C22 O7 72.0(7) 2_554 .
N1 Eu C22 O7 -8.2(7) . .
N3 Eu C22 O7 -153.1(6) . .
N2 Eu C22 O7 -59.6(8) . .
C22 Eu C22 O7 176.8(11) 7_556 .
S1 Eu C22 O7 101.9(6) 1_556 .
O6 Eu C22 O8 -88.1(17) 7 .
O7 Eu C22 O8 9.0(14) . .
O8 Eu C22 O8 -175.5(18) 7_556 .
O3 Eu C22 O8 95.2(17) 1_556 .
O1 Eu C22 O8 81.0(17) 2_554 .
N1 Eu C22 O8 0.8(17) . .
N3 Eu C22 O8 -144.2(17) . .
N2 Eu C22 O8 -50.6(19) . .
C22 Eu C22 O8 -174(2) 7_556 .
S1 Eu C22 O8 110.9(17) 1_556 .
O6 Eu C22 C22 86.1(6) 7 7_556
O7 Eu C22 C22 -176.8(11) . 7_556
O8 Eu C22 C22 -1.3(5) 7_556 7_556
O3 Eu C22 C22 -90.6(6) 1_556 7_556
O1 Eu C22 C22 -104.8(6) 2_554 7_556
N1 Eu C22 C22 175.0(6) . 7_556
N3 Eu C22 C22 30.0(7) . 7_556
N2 Eu C22 C22 123.6(5) . 7_556
S1 Eu C22 C22 -74.9(6) 1_556 7_556
O6 Eu C22 Eu 86.1(6) 7 7_556
O7 Eu C22 Eu -176.8(11) . 7_556
O8 Eu C22 Eu -1.3(5) 7_556 7_556
O3 Eu C22 Eu -90.6(6) 1_556 7_556
O1 Eu C22 Eu -104.8(6) 2_554 7_556
N1 Eu C22 Eu 175.0(6) . 7_556
N3 Eu C22 Eu 30.0(7) . 7_556
N2 Eu C22 Eu 123.6(5) . 7_556
C22 Eu C22 Eu 0.0 7_556 7_556
S1 Eu C22 Eu -74.9(6) 1_556 7_556

loop_
_platon_squeeze_void_nr
_platon_squeeze_void_average_x
_platon_squeeze_void_average_y
_platon_squeeze_void_average_z
_platon_squeeze_void_volume
_platon_squeeze_void_count_electrons
_platon_squeeze_void_content
1 1.000 -0.035 0.250 121 59 ' '
2 0.500 0.465 0.250 121 59 ' '
3 1.000 0.035 0.750 121 59 ' '
4 0.500 0.535 0.750 121 59 ' '
